data_4028548
loop_
_publ_author_name
'Sahaj Gupta'
'Dipankar Koley'
'Krishnan Ravikumar'
'Bijoy Kundu'

_publ_contact_author_address
;Centre for X-ray Crystallography
CSIR-Indian Institute of Chemical Technology
Hyderabad- 500 007
India
;
_publ_contact_author_email sshiya@yahoo.com
_publ_contact_author_name 'Ravikumar, K'
_publ_section_title
;
 Counter Ion Effect in Au/Ag-Catalyzed Chemoselective 6-endo-dig N- and
 O-Cyclizations of Enyne-Urea System: Diversity-Oriented Synthesis of
 Annulated Indoles
;
_journal_name_full 'Journal of Organic Chemistry'
_journal_page_first 8624
_journal_page_last 8633
_journal_paper_doi 10.1021/jo4013332
_journal_volume 78
_journal_year 2013
_chemical_formula_moiety 'C29 H26 N2 O3'
_chemical_formula_sum 'C29 H26 N2 O3'
_chemical_formula_weight 450.52
_chemical_name_systematic
; 
 ? 
;
_space_group_IT_number 14
_symmetry_cell_setting monoclinic
_symmetry_space_group_name_Hall '-P 2ybc'
_symmetry_space_group_name_H-M 'P 1 21/c 1'
_atom_sites_solution_hydrogens geom
_atom_sites_solution_primary direct
_atom_sites_solution_secondary difmap
_audit_creation_method SHELXL-97
_cell_angle_alpha 90.00
_cell_angle_beta 98.522(4)
_cell_angle_gamma 90.00
_cell_formula_units_Z 4
_cell_length_a 6.0699(14)
_cell_length_b 22.271(5)
_cell_length_c 17.599(4)
_cell_measurement_reflns_used 1252
_cell_measurement_temperature 294(2)
_cell_measurement_theta_max 20.11
_cell_measurement_theta_min 2.17
_cell_volume 2352.8(9)
_computing_cell_refinement 'SAINT (Bruker, 2001)'
_computing_data_collection 'SMART (Bruker, 2001)'
_computing_data_reduction SAINT
_computing_molecular_graphics 'SHELXTL/PC (Sheldrick, 1990)'
_computing_publication_material SHELXL97
_computing_structure_refinement 'SHELXL-97 (Sheldrick, 2008)'
_computing_structure_solution 'SHELXS-97 (Sheldrick, 2008)'
_diffrn_ambient_temperature 294(2)
_diffrn_measured_fraction_theta_full 0.999
_diffrn_measured_fraction_theta_max 0.999
_diffrn_measurement_device 'Bruker SMART APEX CCD area-detector'
_diffrn_measurement_device_type 'CCD Area Detector'
_diffrn_measurement_method '\w scan'
_diffrn_radiation_monochromator graphite
_diffrn_radiation_source 'fine-focus sealed tube'
_diffrn_radiation_type MoK\a
_diffrn_radiation_wavelength 0.71073
_diffrn_reflns_av_R_equivalents 0.0758
_diffrn_reflns_av_sigmaI/netI 0.0574
_diffrn_reflns_limit_h_max 7
_diffrn_reflns_limit_h_min -7
_diffrn_reflns_limit_k_max 26
_diffrn_reflns_limit_k_min -26
_diffrn_reflns_limit_l_max 20
_diffrn_reflns_limit_l_min -20
_diffrn_reflns_number 22352
_diffrn_reflns_theta_full 25.00
_diffrn_reflns_theta_max 25.00
_diffrn_reflns_theta_min 1.48
_diffrn_standards_number 0
_exptl_absorpt_coefficient_mu 0.083
_exptl_absorpt_correction_type none
_exptl_crystal_colour colorless
_exptl_crystal_density_diffrn 1.272
_exptl_crystal_description needle
_exptl_crystal_F_000 952
_exptl_crystal_size_max 0.16
_exptl_crystal_size_mid 0.08
_exptl_crystal_size_min 0.06
_refine_diff_density_max 0.156
_refine_diff_density_min -0.145
_refine_diff_density_rms 0.037
_refine_ls_extinction_method none
_refine_ls_goodness_of_fit_ref 1.124
_refine_ls_hydrogen_treatment constr
_refine_ls_matrix_type full
_refine_ls_number_parameters 311
_refine_ls_number_reflns 4144
_refine_ls_number_restraints 0
_refine_ls_restrained_S_all 1.124
_refine_ls_R_factor_all 0.1474
_refine_ls_R_factor_gt 0.0874
_refine_ls_shift/su_max 0.000
_refine_ls_shift/su_mean 0.000
_refine_ls_structure_factor_coef Fsqd
_refine_ls_weighting_details 'calc w=1/[\s^2^(Fo^2^)+(0.0597P)^2^+0.7653P] where P=(Fo^2^+2Fc^2^)/3'
_refine_ls_weighting_scheme calc
_refine_ls_wR_factor_gt 0.1542
_refine_ls_wR_factor_ref 0.1780
_reflns_number_gt 2547
_reflns_number_total 4144
_reflns_threshold_expression I>2\s(I)
_cod_data_source_file jo4013332_si_001_2.cif
_cod_data_source_block ao52m
_cod_original_sg_symbol_H-M 'P 21/c'
_cod_database_code 4028548

loop_
_symmetry_equiv_pos_as_xyz
'x, y, z'
'-x, y+1/2, -z+1/2'
'-x, -y, -z'
'x, -y-1/2, z-1/2'

loop_
_atom_site_label
_atom_site_type_symbol
_atom_site_fract_x
_atom_site_fract_y
_atom_site_fract_z
_atom_site_U_iso_or_equiv
_atom_site_adp_type
_atom_site_occupancy
_atom_site_symmetry_multiplicity
_atom_site_calc_flag
_atom_site_refinement_flags
C1 C 0.5654(6) 0.19295(15) 0.47031(19) 0.0474(9) Uani 1 1 d .
C2 C 0.2881(6) 0.12919(15) 0.51760(19) 0.0489(9) Uani 1 1 d .
C3 C 0.3470(6) 0.08229(16) 0.4796(2) 0.0535(9) Uani 1 1 d .
H3 H 0.2757 0.0457 0.4833 0.064 Uiso 1 1 calc R
C4 C 0.5199(6) 0.08710(15) 0.4324(2) 0.0503(9) Uani 1 1 d .
C5 C 0.6109(6) 0.04889(15) 0.3860(2) 0.0601(10) Uani 1 1 d .
H5 H 0.5713 0.0089 0.3770 0.072 Uiso 1 1 calc R
C6 C 0.7787(6) 0.08068(15) 0.3531(2) 0.0524(9) Uani 1 1 d .
C7 C 0.9183(6) 0.06347(16) 0.2990(2) 0.0618(10) Uani 1 1 d .
H7 H 0.9131 0.0253 0.2775 0.074 Uiso 1 1 calc R
C8 C 1.0603(7) 0.10655(17) 0.2809(2) 0.0592(10) Uani 1 1 d .
C9 C 1.3158(7) 0.15870(19) 0.2298(2) 0.0746(12) Uani 1 1 d .
H9A H 1.2835 0.1762 0.1790 0.090 Uiso 1 1 calc R
H9B H 1.4760 0.1546 0.2429 0.090 Uiso 1 1 calc R
C10 C 1.0708(6) 0.16326(16) 0.3123(2) 0.0550(9) Uani 1 1 d .
C11 C 0.9374(6) 0.18240(15) 0.3641(2) 0.0538(9) Uani 1 1 d .
H11 H 0.9454 0.2209 0.3847 0.065 Uiso 1 1 calc R
C12 C 0.7883(6) 0.13897(14) 0.38310(19) 0.0483(9) Uani 1 1 d .
C13 C 0.1237(6) 0.13307(14) 0.57089(18) 0.0476(9) Uani 1 1 d .
C14 C 0.0910(7) 0.18474(16) 0.6106(2) 0.0646(11) Uani 1 1 d .
H14 H 0.1622 0.2199 0.5992 0.078 Uiso 1 1 calc R
C15 C -0.0440(7) 0.18578(17) 0.6668(2) 0.0740(12) Uani 1 1 d .
H15 H -0.0580 0.2215 0.6931 0.089 Uiso 1 1 calc R
C16 C -0.1608(5) 0.13545(16) 0.6858(2) 0.0509(9) Uani 1 1 d .
C17 C -0.1375(6) 0.08497(16) 0.6424(2) 0.0575(10) Uani 1 1 d .
H17 H -0.2167 0.0506 0.6513 0.069 Uiso 1 1 calc R
C18 C -0.0009(6) 0.08346(16) 0.5861(2) 0.0610(10) Uani 1 1 d .
H18 H 0.0075 0.0485 0.5578 0.073 Uiso 1 1 calc R
C19 C -0.2875(6) 0.13606(17) 0.7550(2) 0.0608(10) Uani 1 1 d .
C20 C -0.1157(7) 0.1280(2) 0.8276(2) 0.1037(17) Uani 1 1 d .
H20A H -0.1893 0.1301 0.8722 0.156 Uiso 1 1 calc R
H20B H -0.0059 0.1593 0.8300 0.156 Uiso 1 1 calc R
H20C H -0.0443 0.0897 0.8261 0.156 Uiso 1 1 calc R
C21 C -0.4098(7) 0.19603(17) 0.7602(3) 0.0861(14) Uani 1 1 d .
H21A H -0.5095 0.2028 0.7133 0.129 Uiso 1 1 calc R
H21B H -0.3032 0.2281 0.7681 0.129 Uiso 1 1 calc R
H21C H -0.4932 0.1947 0.8025 0.129 Uiso 1 1 calc R
C22 C -0.4605(7) 0.08567(17) 0.7508(2) 0.0767(12) Uani 1 1 d .
H22A H -0.5664 0.0902 0.7049 0.115 Uiso 1 1 calc R
H22B H -0.5363 0.0877 0.7948 0.115 Uiso 1 1 calc R
H22C H -0.3872 0.0475 0.7499 0.115 Uiso 1 1 calc R
C23 C 0.5941(6) 0.29513(15) 0.5021(2) 0.0521(9) Uani 1 1 d .
C24 C 0.7508(7) 0.32812(17) 0.5492(2) 0.0759(12) Uani 1 1 d .
H24 H 0.8946 0.3131 0.5617 0.091 Uiso 1 1 calc R
C25 C 0.6981(10) 0.3830(2) 0.5781(3) 0.0919(15) Uani 1 1 d .
H25 H 0.8071 0.4038 0.6105 0.110 Uiso 1 1 calc R
C26 C 0.4903(10) 0.40780(18) 0.5607(3) 0.0800(14) Uani 1 1 d .
C27 C 0.3333(8) 0.37480(18) 0.5133(3) 0.0840(14) Uani 1 1 d .
H27 H 0.1901 0.3901 0.5004 0.101 Uiso 1 1 calc R
C28 C 0.3844(7) 0.31946(17) 0.4847(2) 0.0735(12) Uani 1 1 d .
H28 H 0.2748 0.2983 0.4531 0.088 Uiso 1 1 calc R
C29 C 0.4363(11) 0.46850(19) 0.5923(3) 0.129(2) Uani 1 1 d .
H29A H 0.4218 0.4645 0.6457 0.194 Uiso 1 1 calc R
H29B H 0.2989 0.4831 0.5644 0.194 Uiso 1 1 calc R
H29C H 0.5539 0.4963 0.5870 0.194 Uiso 1 1 calc R
N1 N 0.6617(5) 0.24247(12) 0.46704(16) 0.0536(8) Uani 1 1 d .
N2 N 0.6259(5) 0.14289(11) 0.43203(15) 0.0476(7) Uani 1 1 d .
O1 O 0.3937(4) 0.18449(10) 0.51207(13) 0.0550(6) Uani 1 1 d .
O2 O 1.2130(5) 0.10150(13) 0.23053(16) 0.0818(9) Uani 1 1 d .
O3 O 1.2326(5) 0.19638(12) 0.28420(16) 0.0781(8) Uani 1 1 d .

loop_
_atom_site_aniso_label
_atom_site_aniso_U_11
_atom_site_aniso_U_22
_atom_site_aniso_U_33
_atom_site_aniso_U_23
_atom_site_aniso_U_13
_atom_site_aniso_U_12
C1 0.052(2) 0.044(2) 0.042(2) 0.0020(16) -0.0064(17) -0.0014(18)
C2 0.056(2) 0.042(2) 0.044(2) 0.0010(17) -0.0093(18) -0.0067(17)
C3 0.054(2) 0.046(2) 0.056(2) -0.0006(18) -0.0046(19) -0.0083(18)
C4 0.058(2) 0.039(2) 0.051(2) 0.0002(17) -0.0009(19) -0.0047(17)
C5 0.073(3) 0.039(2) 0.067(2) -0.0093(19) 0.004(2) -0.0058(19)
C6 0.058(2) 0.042(2) 0.055(2) -0.0006(18) -0.0013(19) 0.0007(18)
C7 0.076(3) 0.048(2) 0.060(2) -0.0110(19) 0.006(2) 0.003(2)
C8 0.064(3) 0.056(2) 0.056(2) 0.0045(19) 0.004(2) 0.006(2)
C9 0.071(3) 0.081(3) 0.074(3) 0.006(2) 0.016(2) 0.000(2)
C10 0.057(2) 0.049(2) 0.058(2) 0.0099(19) 0.003(2) -0.0016(19)
C11 0.061(2) 0.043(2) 0.054(2) 0.0001(18) -0.002(2) 0.0022(18)
C12 0.054(2) 0.039(2) 0.048(2) 0.0049(16) -0.0043(18) 0.0000(18)
C13 0.055(2) 0.043(2) 0.041(2) -0.0003(16) -0.0055(17) 0.0013(18)
C14 0.081(3) 0.046(2) 0.067(3) 0.002(2) 0.014(2) -0.007(2)
C15 0.101(3) 0.050(2) 0.073(3) -0.015(2) 0.018(3) 0.001(2)
C16 0.047(2) 0.052(2) 0.049(2) -0.0042(18) -0.0069(17) 0.0038(18)
C17 0.057(2) 0.048(2) 0.068(3) -0.0081(19) 0.010(2) -0.0063(18)
C18 0.058(2) 0.055(2) 0.070(3) -0.017(2) 0.007(2) -0.0097(19)
C19 0.059(2) 0.067(3) 0.053(2) -0.0078(19) -0.001(2) 0.004(2)
C20 0.086(3) 0.169(5) 0.053(3) -0.006(3) -0.002(2) 0.021(3)
C21 0.074(3) 0.076(3) 0.109(4) -0.023(3) 0.017(3) 0.006(2)
C22 0.087(3) 0.073(3) 0.076(3) -0.004(2) 0.030(2) -0.006(2)
C23 0.064(3) 0.043(2) 0.050(2) 0.0036(17) 0.0111(19) -0.0123(19)
C24 0.086(3) 0.059(3) 0.078(3) -0.009(2) -0.004(2) -0.010(2)
C25 0.132(5) 0.063(3) 0.075(3) -0.021(2) -0.003(3) -0.022(3)
C26 0.138(5) 0.048(3) 0.065(3) -0.002(2) 0.050(3) -0.009(3)
C27 0.093(4) 0.056(3) 0.108(4) -0.004(3) 0.031(3) 0.010(2)
C28 0.077(3) 0.052(2) 0.088(3) -0.011(2) 0.004(2) -0.003(2)
C29 0.233(7) 0.059(3) 0.115(4) -0.016(3) 0.093(4) -0.003(4)
N1 0.066(2) 0.0405(17) 0.0542(19) -0.0033(14) 0.0085(15) -0.0047(15)
N2 0.0544(18) 0.0377(16) 0.0480(17) -0.0003(13) -0.0006(15) -0.0001(14)
O1 0.0637(16) 0.0436(14) 0.0575(15) -0.0029(11) 0.0087(13) -0.0074(12)
O2 0.090(2) 0.080(2) 0.082(2) -0.0043(16) 0.0341(18) 0.0005(17)
O3 0.086(2) 0.0685(18) 0.085(2) 0.0011(16) 0.0312(17) -0.0091(16)

loop_
_atom_type_symbol
_atom_type_description
_atom_type_scat_dispersion_real
_atom_type_scat_dispersion_imag
_atom_type_scat_source
C C 0.0033 0.0016 'International Tables Vol C Tables 4.2.6.8 and 6.1.1.4'
H H 0.0000 0.0000 'International Tables Vol C Tables 4.2.6.8 and 6.1.1.4'
N N 0.0061 0.0033 'International Tables Vol C Tables 4.2.6.8 and 6.1.1.4'
O O 0.0106 0.0060 'International Tables Vol C Tables 4.2.6.8 and 6.1.1.4'

loop_
_geom_angle_atom_site_label_1
_geom_angle_atom_site_label_2
_geom_angle_atom_site_label_3
_geom_angle
N1 C1 O1 122.8(3)
N1 C1 N2 121.9(3)
O1 C1 N2 115.3(3)
C3 C2 O1 120.1(3)
C3 C2 C13 129.2(3)
O1 C2 C13 110.7(3)
C2 C3 C4 120.7(3)
C2 C3 H3 119.6
C4 C3 H3 119.6
C5 C4 N2 109.1(3)
C5 C4 C3 134.5(3)
N2 C4 C3 116.4(3)
C4 C5 C6 108.2(3)
C4 C5 H5 125.9
C6 C5 H5 125.9
C12 C6 C7 120.6(3)
C12 C6 C5 107.4(3)
C7 C6 C5 132.1(3)
C8 C7 C6 115.5(3)
C8 C7 H7 122.3
C6 C7 H7 122.3
C7 C8 C10 123.1(4)
C7 C8 O2 127.1(4)
C10 C8 O2 109.8(3)
O2 C9 O3 108.9(3)
O2 C9 H9A 109.9
O3 C9 H9A 109.9
O2 C9 H9B 109.9
O3 C9 H9B 109.9
H9A C9 H9B 108.3
C11 C10 C8 123.7(4)
C11 C10 O3 126.5(3)
C8 C10 O3 109.8(3)
C10 C11 C12 114.2(3)
C10 C11 H11 122.9
C12 C11 H11 122.9
C11 C12 C6 122.9(3)
C11 C12 N2 129.9(3)
C6 C12 N2 107.2(3)
C14 C13 C18 116.4(3)
C14 C13 C2 122.4(3)
C18 C13 C2 121.2(3)
C15 C14 C13 121.7(4)
C15 C14 H14 119.1
C13 C14 H14 119.1
C14 C15 C16 122.5(4)
C14 C15 H15 118.7
C16 C15 H15 118.7
C17 C16 C15 115.2(3)
C17 C16 C19 123.5(3)
C15 C16 C19 121.1(3)
C16 C17 C18 122.6(4)
C16 C17 H17 118.7
C18 C17 H17 118.7
C17 C18 C13 121.4(3)
C17 C18 H18 119.3
C13 C18 H18 119.3
C22 C19 C16 112.1(3)
C22 C19 C20 109.4(3)
C16 C19 C20 107.5(3)
C22 C19 C21 107.8(3)
C16 C19 C21 111.0(3)
C20 C19 C21 109.0(3)
C19 C20 H20A 109.5
C19 C20 H20B 109.5
H20A C20 H20B 109.5
C19 C20 H20C 109.5
H20A C20 H20C 109.5
H20B C20 H20C 109.5
C19 C21 H21A 109.5
C19 C21 H21B 109.5
H21A C21 H21B 109.5
C19 C21 H21C 109.5
H21A C21 H21C 109.5
H21B C21 H21C 109.5
C19 C22 H22A 109.5
C19 C22 H22B 109.5
H22A C22 H22B 109.5
C19 C22 H22C 109.5
H22A C22 H22C 109.5
H22B C22 H22C 109.5
C28 C23 C24 117.2(4)
C28 C23 N1 123.3(3)
C24 C23 N1 119.1(4)
C23 C24 C25 121.2(4)
C23 C24 H24 119.4
C25 C24 H24 119.4
C26 C25 C24 122.0(4)
C26 C25 H25 119.0
C24 C25 H25 119.0
C25 C26 C27 116.8(4)
C25 C26 C29 121.3(5)
C27 C26 C29 121.9(5)
C26 C27 C28 121.4(4)
C26 C27 H27 119.3
C28 C27 H27 119.3
C23 C28 C27 121.3(4)
C23 C28 H28 119.3
C27 C28 H28 119.3
C26 C29 H29A 109.5
C26 C29 H29B 109.5
H29A C29 H29B 109.5
C26 C29 H29C 109.5
H29A C29 H29C 109.5
H29B C29 H29C 109.5
C1 N1 C23 122.8(3)
C1 N2 C4 124.0(3)
C1 N2 C12 127.7(3)
C4 N2 C12 108.2(3)
C1 O1 C2 123.4(3)
C8 O2 C9 105.7(3)
C10 O3 C9 105.6(3)

loop_
_geom_bond_atom_site_label_1
_geom_bond_atom_site_label_2
_geom_bond_distance
C1 N1 1.253(4)
C1 O1 1.374(4)
C1 N2 1.380(4)
C2 C3 1.318(4)
C2 O1 1.399(4)
C2 C13 1.470(5)
C3 C4 1.435(5)
C3 H3 0.9300
C4 C5 1.353(5)
C4 N2 1.400(4)
C5 C6 1.431(5)
C5 H5 0.9300
C6 C12 1.400(4)
C6 C7 1.417(5)
C7 C8 1.359(5)
C7 H7 0.9300
C8 C10 1.377(5)
C8 O2 1.378(4)
C9 O2 1.420(4)
C9 O3 1.421(4)
C9 H9A 0.9700
C9 H9B 0.9700
C10 C11 1.373(5)
C10 O3 1.377(4)
C11 C12 1.399(4)
C11 H11 0.9300
C12 N2 1.405(4)
C13 C14 1.376(5)
C13 C18 1.387(5)
C14 C15 1.374(5)
C14 H14 0.9300
C15 C16 1.393(5)
C15 H15 0.9300
C16 C17 1.378(4)
C16 C19 1.534(5)
C17 C18 1.384(5)
C17 H17 0.9300
C18 H18 0.9300
C19 C22 1.531(5)
C19 C20 1.536(5)
C19 C21 1.537(5)
C20 H20A 0.9600
C20 H20B 0.9600
C20 H20C 0.9600
C21 H21A 0.9600
C21 H21B 0.9600
C21 H21C 0.9600
C22 H22A 0.9600
C22 H22B 0.9600
C22 H22C 0.9600
C23 C28 1.376(5)
C23 C24 1.377(5)
C23 N1 1.414(4)
C24 C25 1.380(6)
C24 H24 0.9300
C25 C26 1.369(6)
C25 H25 0.9300
C26 C27 1.381(6)
C26 C29 1.516(5)
C27 C28 1.384(5)
C27 H27 0.9300
C28 H28 0.9300
C29 H29A 0.9600
C29 H29B 0.9600
C29 H29C 0.9600

loop_
_geom_torsion_atom_site_label_1
_geom_torsion_atom_site_label_2
_geom_torsion_atom_site_label_3
_geom_torsion_atom_site_label_4
_geom_torsion
O1 C2 C3 C4 0.2(5)
C13 C2 C3 C4 -177.2(3)
C2 C3 C4 C5 -177.7(4)
C2 C3 C4 N2 2.6(5)
N2 C4 C5 C6 -1.0(4)
C3 C4 C5 C6 179.2(4)
C4 C5 C6 C12 1.4(4)
C4 C5 C6 C7 -177.3(4)
C12 C6 C7 C8 1.3(5)
C5 C6 C7 C8 179.9(4)
C6 C7 C8 C10 0.2(5)
C6 C7 C8 O2 179.8(3)
C7 C8 C10 C11 -1.1(6)
O2 C8 C10 C11 179.2(3)
C7 C8 C10 O3 178.8(3)
O2 C8 C10 O3 -0.8(4)
C8 C10 C11 C12 0.4(5)
O3 C10 C11 C12 -179.5(3)
C10 C11 C12 C6 1.1(5)
C10 C11 C12 N2 -178.5(3)
C7 C6 C12 C11 -2.0(5)
C5 C6 C12 C11 179.1(3)
C7 C6 C12 N2 177.7(3)
C5 C6 C12 N2 -1.3(4)
C3 C2 C13 C14 175.4(3)
O1 C2 C13 C14 -2.2(4)
C3 C2 C13 C18 -1.9(6)
O1 C2 C13 C18 -179.5(3)
C18 C13 C14 C15 5.1(5)
C2 C13 C14 C15 -172.3(4)
C13 C14 C15 C16 -1.7(6)
C14 C15 C16 C17 -2.2(6)
C14 C15 C16 C19 172.6(4)
C15 C16 C17 C18 2.6(5)
C19 C16 C17 C18 -172.1(3)
C16 C17 C18 C13 0.9(6)
C14 C13 C18 C17 -4.7(5)
C2 C13 C18 C17 172.7(3)
C17 C16 C19 C22 -23.9(5)
C15 C16 C19 C22 161.7(3)
C17 C16 C19 C20 96.3(4)
C15 C16 C19 C20 -78.1(4)
C17 C16 C19 C21 -144.5(3)
C15 C16 C19 C21 41.1(5)
C28 C23 C24 C25 0.6(6)
N1 C23 C24 C25 173.1(4)
C23 C24 C25 C26 -1.1(7)
C24 C25 C26 C27 0.9(7)
C24 C25 C26 C29 -179.3(4)
C25 C26 C27 C28 -0.3(7)
C29 C26 C27 C28 180.0(4)
C24 C23 C28 C27 0.1(6)
N1 C23 C28 C27 -172.1(4)
C26 C27 C28 C23 -0.2(7)
O1 C1 N1 C23 -4.0(5)
N2 C1 N1 C23 176.2(3)
C28 C23 N1 C1 -58.9(5)
C24 C23 N1 C1 129.1(4)
N1 C1 N2 C4 -178.4(3)
O1 C1 N2 C4 1.8(4)
N1 C1 N2 C12 -2.8(5)
O1 C1 N2 C12 177.3(3)
C5 C4 N2 C1 176.5(3)
C3 C4 N2 C1 -3.7(5)
C5 C4 N2 C12 0.2(4)
C3 C4 N2 C12 -180.0(3)
C11 C12 N2 C1 4.2(5)
C6 C12 N2 C1 -175.4(3)
C11 C12 N2 C4 -179.7(3)
C6 C12 N2 C4 0.7(3)
N1 C1 O1 C2 -178.5(3)
N2 C1 O1 C2 1.3(4)
C3 C2 O1 C1 -2.3(5)
C13 C2 O1 C1 175.5(3)
C7 C8 O2 C9 178.5(4)
C10 C8 O2 C9 -1.9(4)
O3 C9 O2 C8 3.8(4)
C11 C10 O3 C9 -176.9(4)
C8 C10 O3 C9 3.2(4)
O2 C9 O3 C10 -4.3(4)
